data_2101164
loop_
_publ_author_name
'B\"uttner, H. G.'
'Kearley, G. J.'
'Howard, C. J.'
'Fillaux, F.'

_publ_section_title
;
 Structure of the Hofmann clathrates Ni(NH~3~)~2~Ni(CN)~4~.2C~6~D~6~
 and Zn(NH~3~)~2~Ni(CN)~4~.2C~6~H~6~
;
_journal_issue 4
_journal_name_full 'Acta Crystallographica Section B'
_journal_page_first 431
_journal_page_last 435
_journal_paper_doi 10.1107/S0108768193013539
_journal_volume 50
_journal_year 1994
_chemical_formula_sum 'C16 H6 D12 N6 Ni2'
_chemical_formula_weight 423
_symmetry_cell_setting tetragonal
_symmetry_space_group_name_Hall '-P 4'
_symmetry_space_group_name_H-M 'P 4/m'
_cell_angle_alpha 90.0
_cell_angle_beta 90.0
_cell_angle_gamma 90.0
_cell_formula_units_Z 1
_cell_length_a 7.2196(3)
_cell_length_b 7.2196(3)
_cell_length_c 8.1007(5)
_cell_volume 422.23(4)
_diffrn_radiation_probe neutron
_diffrn_radiation_type Neutron
_diffrn_radiation_wavelength 1.884
_cod_data_source_file al0564.cif
_cod_data_source_block al0564b
_cod_original_cell_volume 422
_cod_database_code 2101164

loop_
_atom_site_label
_atom_site_fract_x
_atom_site_fract_y
_atom_site_fract_z
_atom_site_U_iso_or_equiv
Ni(1) .00000 .00000 .00000 .0032(9)
Ni(2) .50000 .50000 .00000 .0032(9)
N(1) .2063(8) .2037(8) .00000 .0032(9)
N(2) .00000 .00000 .2598(11) .0032(9)
C(1) .3183(12) .3236(12) .00000 .0032(9)
C(2) .00000 .50000 .3296(10) .0125(18)
C(3) .1497(9) .4293(10) .4148(8) .027(2)
D(2) .00000 .50000 .1963(9) .021(2)
D(3) .2669(12) .3741(10) .3482(11) .030(2)
H(4) .118(2) .0679(12) .317(2) .032(7)
H(5) .0679(12) .118(2) .317(2) .032(7)
H(6) .00000 .136(2) .317(2) .032(7)

loop_
_geom_angle_atom_site_label_1
_geom_angle_atom_site_label_2
_geom_angle_atom_site_label_3
_geom_angle
C(2) C(3) D(3) 120
Ni(1) N(1) C(1) 177.7(6)
Ni(1) N(2) H(4) 115.1(11)
Ni(2) C(1) N(1) 177.2(8)

loop_
_geom_bond_atom_site_label_1
_geom_bond_atom_site_label_2
_geom_bond_distance
Ni(1) N(1) 2.093(6)
Ni(1) N(2) 2.105(9)
N(1) C(1) 1.184(11)
C(1) Ni(2) 1.828(9)
N(2) H(4) 1.082(15)
C(2) C(3) 1.380(8)
C(2) D(2) 1.080(10)
